data_1001815
loop_
_publ_author_name
'Ledain, S'
'Leclaire, A'
'Borel, M M'
'Provost, J'
'Raveau, B'

_publ_section_title
;
A mixed valent molybdenum monophosphate with a bidimensional connection
of Mo O6 octahedra : Li3 Mo3 O5 (P O4)3
;
_journal_coden_ASTM JSSCBI
_journal_name_full 'Journal of Solid State Chemistry'
_journal_page_first 391
_journal_page_last 399
_journal_paper_doi 10.1006/jssc.1997.7482
_journal_volume 133
_journal_year 1997
_chemical_formula_structural 'Li3 (Mo3 O5 (P O4)3)'
_chemical_formula_sum 'Li3 Mo3 O17 P3'
_chemical_name_systematic
;
Trilithium tecto-pentaoxotris(phosphato(V))trimolybdate
;
_space_group_IT_number 2
_symmetry_cell_setting triclinic
_symmetry_Int_Tables_number 2
_symmetry_space_group_name_Hall '-P 1'
_symmetry_space_group_name_H-M 'P -1'
_cell_angle_alpha 90.26(1)
_cell_angle_beta 96.87(1)
_cell_angle_gamma 89.67(1)
_cell_formula_units_Z 4
_cell_length_a 11.946(2)
_cell_length_b 12.716(2)
_cell_length_c 8.274(1)
_cell_volume 1247.8
_refine_ls_R_factor_all 0.036
_cod_database_code 1001815

loop_
_symmetry_equiv_pos_as_xyz
x,y,z
-x,-y,-z

loop_
_atom_site_label
_atom_site_type_symbol
_atom_site_symmetry_multiplicity
_atom_site_Wyckoff_symbol
_atom_site_fract_x
_atom_site_fract_y
_atom_site_fract_z
_atom_site_occupancy
_atom_site_attached_hydrogens
_atom_site_calc_flag
Mo1 Mo5+ 2 i 0.01512(6) 0.11443(6) 0.2432(1) 1. 0 d
Mo2 Mo5+ 2 i 0.98654(6) 0.61433(6) 0.2598(1) 1. 0 d
Mo3 Mo5+ 2 i 0.47862(7) 0.61937(6) 0.1838(1) 1. 0 d
Mo4 Mo6+ 2 i 0.60568(6) 0.87233(5) 0.1510(1) 1. 0 d
Mo5 Mo6+ 2 i 0.39953(6) 0.37028(5) 0.34479(9) 1. 0 d
Mo6 Mo5+ 2 i 0.52314(7) 0.11880(6) 0.3206(1) 1. 0 d
P1 P5+ 2 i 0.7322(2) 0.4038(2) 0.5956(3) 1. 0 d
P2 P5+ 2 i -0.0546(2) 0.3621(2) 0.1420(3) 1. 0 d
P3 P5+ 2 i 0.0546(2) 0.8614(2) 0.3582(3) 1. 0 d
P4 P5+ 2 i 0.2716(2) 0.1558(2) 0.4417(3) 1. 0 d
P5 P5+ 2 i 0.2725(2) 0.3515(2) -0.0582(3) 1. 0 d
P6 P5+ 2 i 0.7357(2) 0.0940(2) 0.1005(3) 1. 0 d
O1 O2- 2 i 0.0742(6) 0.0924(6) 0.074(1) 1. 0 d
O2 O2- 2 i -0.0649(6) 0.1536(5) 0.4557(9) 1. 0 d
O3 O2- 2 i 0.8568(6) 0.1346(5) 0.1374(9) 1. 0 d
O4 O2- 2 i 0.1586(6) 0.1050(5) 0.3959(9) 1. 0 d
O5 O2- 2 i 0.0250(5) 0.2747(5) 0.2306(8) 1. 0 d
O6 O2- 2 i -0.0144(5) -0.0365(5) 0.3029(8) 1. 0 d
O7 O2- 2 i -0.0737(6) 0.5935(5) 0.4302(9) 1. 0 d
O8 O2- 2 i 0.0660(6) 0.6535(5) 0.0438(9) 1. 0 d
O9 O2- 2 i 0.0173(6) 0.4632(5) 0.1981(9) 1. 0 d
O10 O2- 2 i 0.1447(6) 0.6314(5) 0.3650(9) 1. 0 d
O11 O2- 2 i -0.0255(6) 0.7748(5) 0.2707(9) 1. 0 d
O12 O2- 2 i 0.8452(6) 0.6050(5) 0.1058(9) 1. 0 d
O13 O2- 2 i 0.4232(6) 0.6050(6) -0.011(1) 1. 0 d
O14 O2- 2 i 0.5459(6) 0.6367(5) 0.4559(9) 1. 0 d
O15 O2- 2 i 0.3295(5) 0.6463(5) 0.2668(8) 1. 0 d
O16 O2- 2 i 0.6456(6) 0.5912(5) 0.1635(8) 1. 0 d
O17 O2- 2 i 0.4786(6) 0.4788(5) 0.2753(8) 1. 0 d
O18 O2- 2 i 0.5173(6) 0.7611(5) 0.1917(9) 1. 0 d
O19 O2- 2 i 0.5498(6) 0.8937(5) -0.046(1) 1. 0 d
O20 O2- 2 i 0.6986(6) 0.8450(5) 0.3775(9) 1. 0 d
O21 O2- 2 i 0.5387(6) 0.9764(5) 0.2628(9) 1. 0 d
O22 O2- 2 i 0.7375(6) 0.9742(5) 0.1279(9) 1. 0 d
O23 O2- 2 i 0.7271(5) 0.7675(5) 0.0873(8) 1. 0 d
O24 O2- 2 i 0.3049(7) 0.3778(6) 0.116(1) 1. 0 d
O25 O2- 2 i 0.2686(6) 0.2707(5) 0.3784(9) 1. 0 d
O26 O2- 2 i 0.4751(5) 0.2615(5) 0.2708(8) 1. 0 d
O27 O2- 2 i 0.2739(6) 0.4752(5) 0.3916(9) 1. 0 d
O28 O2- 2 i 0.5806(6) 0.1251(6) 0.516(1) 1. 0 d
O29 O2- 2 i 0.3589(5) 0.0893(5) 0.3565(8) 1. 0 d
O30 O2- 2 i 0.6692(5) 0.1488(5) 0.2291(8) 1. 0 d
O31 O2- 2 i 0.6862(6) 0.3640(5) 0.4304(9) 1. 0 d
O32 O2- 2 i 0.8320(6) 0.3620(5) 0.200(1) 1. 0 d
O33 O2- 2 i 0.1680(6) 0.8599(6) 0.298(1) 1. 0 d
O34 O2- 2 i 0.6899(6) 0.1249(5) -0.0699(9) 1. 0 d
Li1 Li1+ 2 i 0.142(2) 0.377(2) 0.343(3) 1. 0 d
Li2 Li1+ 2 i 0.860(2) 0.872(1) 0.155(4) 1. 0 d
Li3 Li1+ 2 i 0.795(2) 0.254(2) 0.355(3) 1. 0 d
Li4 Li1+ 2 i 0.692(2) 0.434(2) 0.229(3) 1. 0 d
Li5 Li1+ 2 i 0.303(2) -0.065(2) 0.278(3) 1. 0 d
Li6 Li1+ 2 i 0.206(2) 0.754(2) 0.145(4) 1. 0 d

loop_
_atom_type_symbol
_atom_type_oxidation_number
Mo5+ 5.000
Mo6+ 6.000
P5+ 5.000
O2- -2.000
Li1+ 1.000
